data_4326222
loop_
_publ_author_name
'Shun-Ze Zhan'
'Mian Li'
'Xiao-Ping Zhou'
'Jia Ni'
'Xiao-Chun Huang'
'Dan Li'

_publ_section_title
;
 From Simple to Complex: Topological Evolution and Luminescence Variation
 in a Copper(I) Pyridylpyrazolate System Tuned via Second Ligating Spacers
;
_journal_name_full 'Inorganic Chemistry'
_journal_page_first 8879
_journal_page_last 8892
_journal_paper_doi 10.1021/ic200854s
_journal_volume 50
_journal_year 2011
_chemical_formula_moiety 'C13 H9 Cu2 N7'
_chemical_formula_sum 'C13 H9 Cu2 N7'
_chemical_formula_weight 390.35
_chemical_name_systematic
; 
 ? 
;
_space_group_IT_number 61
_symmetry_cell_setting orthorhombic
_symmetry_space_group_name_Hall '-P 2ac 2ab'
_symmetry_space_group_name_H-M 'P b c a'
_atom_sites_solution_hydrogens geom
_atom_sites_solution_primary direct
_atom_sites_solution_secondary difmap
_audit_creation_method SHELXL-97
_cell_angle_alpha 90.00
_cell_angle_beta 90.00
_cell_angle_gamma 90.00
_cell_formula_units_Z 8
_cell_length_a 11.398(3)
_cell_length_b 7.758(2)
_cell_length_c 29.507(8)
_cell_measurement_reflns_used 1250
_cell_measurement_temperature 293(2)
_cell_measurement_theta_max 25.12
_cell_measurement_theta_min 2.14
_cell_volume 2609.2(12)
_computing_cell_refinement 'Bruker SMART'
_computing_data_collection 'Bruker SMART'
_computing_data_reduction 'Bruker SAINT'
_computing_molecular_graphics 'Bruker SHELXTL'
_computing_publication_material 'Bruker SHELXTL'
_computing_structure_refinement 'SHELXL-97 (Sheldrick, 1997)'
_computing_structure_solution 'SHELXS-97 (Sheldrick, 1990)'
_diffrn_ambient_temperature 293(2)
_diffrn_measured_fraction_theta_full 0.957
_diffrn_measured_fraction_theta_max 0.957
_diffrn_measurement_device_type 'CCD area detector'
_diffrn_measurement_method 'phi and omega scans'
_diffrn_radiation_monochromator graphite
_diffrn_radiation_source 'fine-focus sealed tube'
_diffrn_radiation_type MoK\a
_diffrn_radiation_wavelength 0.71073
_diffrn_reflns_av_R_equivalents 0.0403
_diffrn_reflns_av_sigmaI/netI 0.0350
_diffrn_reflns_limit_h_max 9
_diffrn_reflns_limit_h_min -14
_diffrn_reflns_limit_k_max 10
_diffrn_reflns_limit_k_min -10
_diffrn_reflns_limit_l_max 39
_diffrn_reflns_limit_l_min -37
_diffrn_reflns_number 15284
_diffrn_reflns_theta_full 28.36
_diffrn_reflns_theta_max 28.36
_diffrn_reflns_theta_min 1.38
_exptl_absorpt_coefficient_mu 3.266
_exptl_absorpt_correction_T_max 0.5612
_exptl_absorpt_correction_T_min 0.4031
_exptl_absorpt_correction_type multi-scan
_exptl_absorpt_process_details sadabs
_exptl_crystal_colour yellow
_exptl_crystal_density_diffrn 1.987
_exptl_crystal_density_meas ?
_exptl_crystal_description column
_exptl_crystal_F_000 1552
_exptl_crystal_size_max 0.34
_exptl_crystal_size_mid 0.26
_exptl_crystal_size_min 0.20
_refine_diff_density_max 1.078
_refine_diff_density_min -0.605
_refine_diff_density_rms 0.148
_refine_ls_extinction_method none
_refine_ls_goodness_of_fit_ref 1.400
_refine_ls_hydrogen_treatment constr
_refine_ls_matrix_type full
_refine_ls_number_parameters 199
_refine_ls_number_reflns 3126
_refine_ls_number_restraints 0
_refine_ls_restrained_S_all 1.400
_refine_ls_R_factor_all 0.0983
_refine_ls_R_factor_gt 0.0937
_refine_ls_shift/su_max 0.000
_refine_ls_shift/su_mean 0.000
_refine_ls_structure_factor_coef Fsqd
_refine_ls_weighting_details 'calc w=1/[\s^2^(Fo^2^)+(0.0379P)^2^+21.3797P] where P=(Fo^2^+2Fc^2^)/3'
_refine_ls_weighting_scheme calc
_refine_ls_wR_factor_gt 0.1732
_refine_ls_wR_factor_ref 0.1788
_reflns_number_gt 3010
_reflns_number_total 3126
_reflns_threshold_expression >2sigma(I)
_cod_data_source_file ic200854s_si_002_9.cif
_cod_data_source_block 7a-N3
_cod_depositor_comments
;
The following automatic conversions were performed:

'_exptl_crystal_density_meas' value 'none' was changed to '?' - the
value is perceived as not measured.

Automatic conversion script
Id: cif_fix_values 3008 2015-01-20 13:52:24Z robertas 
;
_cod_database_code 4326222

loop_
_symmetry_equiv_pos_as_xyz
'x, y, z'
'-x+1/2, -y, z+1/2'
'-x, y+1/2, -z+1/2'
'x+1/2, -y+1/2, -z'
'-x, -y, -z'
'x-1/2, y, -z-1/2'
'x, -y-1/2, z-1/2'
'-x-1/2, y-1/2, z'

loop_
_atom_site_label
_atom_site_type_symbol
_atom_site_fract_x
_atom_site_fract_y
_atom_site_fract_z
_atom_site_U_iso_or_equiv
_atom_site_adp_type
_atom_site_occupancy
_atom_site_symmetry_multiplicity
_atom_site_calc_flag
_atom_site_refinement_flags
Cu1 Cu 1.00665(8) 1.17594(12) 0.43419(3) 0.0292(3) Uani 1 1 d .
Cu2 Cu 1.09530(8) 1.01079(13) 0.34430(3) 0.0310(3) Uani 1 1 d .
N1 N 0.5880(5) 1.2166(7) 0.51674(18) 0.0244(12) Uani 1 1 d .
N2 N 0.9021(5) 1.0223(7) 0.40479(18) 0.0219(11) Uani 1 1 d .
N3 N 0.9412(5) 0.9423(7) 0.36657(18) 0.0187(11) Uani 1 1 d .
N4 N 0.8876(5) 0.5973(8) 0.22154(18) 0.0239(12) Uani 1 1 d .
N5 N 1.0775(6) 1.3031(10) 0.3734(2) 0.0399(17) Uani 1 1 d .
N6 N 1.1617(6) 1.3906(9) 0.3694(2) 0.0336(15) Uani 1 1 d .
N7 N 1.2426(7) 1.4785(12) 0.3645(3) 0.059(2) Uani 1 1 d .
C1 C 0.5978(6) 1.1048(9) 0.4408(2) 0.0253(14) Uani 1 1 d .
H1 H 0.5589 1.0792 0.4140 0.030 Uiso 1 1 calc R
C2 C 0.5392(6) 1.1807(9) 0.4763(2) 0.0287(15) Uani 1 1 d .
H2 H 0.4607 1.2091 0.4720 0.034 Uiso 1 1 calc R
C3 C 0.7019(6) 1.1759(9) 0.5215(2) 0.0276(15) Uani 1 1 d .
H3 H 0.7385 1.2006 0.5489 0.033 Uiso 1 1 calc R
C4 C 0.7673(6) 1.0995(9) 0.4878(2) 0.0239(14) Uani 1 1 d .
H4 H 0.8451 1.0698 0.4930 0.029 Uiso 1 1 calc R
C5 C 0.7163(6) 1.0669(8) 0.4458(2) 0.0189(13) Uani 1 1 d .
C6 C 0.7844(6) 0.9956(8) 0.4078(2) 0.0198(13) Uani 1 1 d .
C7 C 0.7457(6) 0.9002(8) 0.3716(2) 0.0189(12) Uani 1 1 d .
H7 H 0.6693 0.8661 0.3651 0.023 Uiso 1 1 calc R
C8 C 0.8478(6) 0.8661(8) 0.3469(2) 0.0204(13) Uani 1 1 d .
C9 C 0.8609(6) 0.7678(8) 0.3050(2) 0.0175(12) Uani 1 1 d .
C10 C 0.9630(6) 0.6801(9) 0.2942(2) 0.0254(14) Uani 1 1 d .
H10 H 1.0250 0.6774 0.3146 0.030 Uiso 1 1 calc R
C11 C 0.9727(6) 0.5966(9) 0.2528(2) 0.0248(14) Uani 1 1 d .
H11 H 1.0416 0.5372 0.2464 0.030 Uiso 1 1 calc R
C12 C 0.7883(6) 0.6784(10) 0.2328(2) 0.0286(15) Uani 1 1 d .
H12 H 0.7269 0.6773 0.2120 0.034 Uiso 1 1 calc R
C13 C 0.7713(6) 0.7627(9) 0.2729(2) 0.0250(14) Uani 1 1 d .
H13 H 0.7001 0.8167 0.2788 0.030 Uiso 1 1 calc R

loop_
_atom_site_aniso_label
_atom_site_aniso_U_11
_atom_site_aniso_U_22
_atom_site_aniso_U_33
_atom_site_aniso_U_23
_atom_site_aniso_U_13
_atom_site_aniso_U_12
Cu1 0.0269(5) 0.0324(5) 0.0284(5) -0.0118(4) -0.0078(4) -0.0017(4)
Cu2 0.0249(5) 0.0424(5) 0.0257(4) 0.0030(4) 0.0064(4) -0.0042(4)
N1 0.032(3) 0.024(3) 0.018(3) -0.003(2) 0.009(2) 0.002(2)
N2 0.023(3) 0.024(3) 0.019(3) -0.004(2) 0.001(2) -0.003(2)
N3 0.021(3) 0.018(2) 0.017(2) -0.004(2) 0.003(2) 0.001(2)
N4 0.021(3) 0.032(3) 0.018(3) -0.005(2) 0.001(2) 0.001(2)
N5 0.036(4) 0.051(4) 0.033(4) -0.001(3) 0.009(3) -0.012(3)
N6 0.039(4) 0.041(4) 0.022(3) 0.004(3) 0.003(3) 0.003(3)
N7 0.037(4) 0.070(6) 0.071(5) 0.014(5) 0.020(4) -0.022(4)
C1 0.028(3) 0.029(3) 0.018(3) -0.004(3) 0.002(3) 0.001(3)
C2 0.024(3) 0.029(4) 0.033(4) -0.001(3) 0.003(3) 0.000(3)
C3 0.035(4) 0.030(4) 0.017(3) -0.007(3) 0.001(3) -0.005(3)
C4 0.021(3) 0.027(3) 0.024(3) -0.003(3) 0.003(3) 0.001(3)
C5 0.026(3) 0.014(3) 0.017(3) -0.001(2) 0.006(2) -0.002(2)
C6 0.023(3) 0.017(3) 0.020(3) 0.002(3) 0.006(2) -0.002(3)
C7 0.020(3) 0.016(3) 0.021(3) 0.000(2) 0.003(3) -0.006(2)
C8 0.024(3) 0.020(3) 0.017(3) 0.005(2) -0.001(2) 0.000(2)
C9 0.023(3) 0.017(3) 0.013(3) -0.004(2) 0.003(2) -0.005(2)
C10 0.022(3) 0.030(3) 0.024(3) -0.007(3) -0.004(3) -0.001(3)
C11 0.017(3) 0.030(4) 0.027(3) -0.003(3) 0.003(3) 0.005(3)
C12 0.020(3) 0.045(4) 0.021(3) -0.007(3) -0.006(3) 0.002(3)
C13 0.020(3) 0.032(4) 0.023(3) -0.009(3) 0.000(3) 0.008(3)

loop_
_atom_type_symbol
_atom_type_description
_atom_type_scat_dispersion_real
_atom_type_scat_dispersion_imag
_atom_type_scat_source
C C 0.0033 0.0016 'International Tables Vol C Tables 4.2.6.8 and 6.1.1.4'
H H 0.0000 0.0000 'International Tables Vol C Tables 4.2.6.8 and 6.1.1.4'
N N 0.0061 0.0033 'International Tables Vol C Tables 4.2.6.8 and 6.1.1.4'
Cu Cu 0.3201 1.2651 'International Tables Vol C Tables 4.2.6.8 and 6.1.1.4'

loop_
_geom_angle_atom_site_label_1
_geom_angle_atom_site_label_2
_geom_angle_atom_site_label_3
_geom_angle
_geom_angle_site_symmetry_1
_geom_angle_site_symmetry_3
N2 Cu1 N1 157.8(2) . 4_576
N2 Cu1 N5 98.0(2) . .
N1 Cu1 N5 104.1(3) 4_576 .
N2 Cu1 Cu2 63.60(17) . .
N1 Cu1 Cu2 131.88(19) 4_576 .
N5 Cu1 Cu2 51.04(19) . .
N3 Cu2 N7 135.5(3) . 8_855
N3 Cu2 N4 119.4(2) . 3_755
N7 Cu2 N4 103.8(3) 8_855 3_755
N3 Cu2 N5 93.4(2) . .
N7 Cu2 N5 95.2(3) 8_855 .
N4 Cu2 N5 92.1(2) 3_755 .
N3 Cu2 Cu1 62.14(15) . .
N7 Cu2 Cu1 95.7(3) 8_855 .
N4 Cu2 Cu1 134.28(17) 3_755 .
N5 Cu2 Cu1 44.68(16) . .
C3 N1 C2 116.3(6) . .
C3 N1 Cu1 119.5(5) . 4_476
C2 N1 Cu1 124.2(5) . 4_476
C6 N2 N3 107.9(5) . .
C6 N2 Cu1 133.3(5) . .
N3 N2 Cu1 117.4(4) . .
C8 N3 N2 107.3(5) . .
C8 N3 Cu2 133.3(4) . .
N2 N3 Cu2 116.7(4) . .
C12 N4 C11 116.4(6) . .
C12 N4 Cu2 117.8(4) . 3_745
C11 N4 Cu2 125.3(5) . 3_745
N6 N5 Cu1 129.6(6) . .
N6 N5 Cu2 115.6(6) . .
Cu1 N5 Cu2 84.3(2) . .
N7 N6 N5 178.2(9) . .
N6 N7 Cu2 150.0(8) . 8_865
C2 C1 C5 118.9(6) . .
N1 C2 C1 124.2(7) . .
N1 C3 C4 123.2(6) . .
C3 C4 C5 119.7(6) . .
C1 C5 C4 117.4(6) . .
C1 C5 C6 120.9(6) . .
C4 C5 C6 121.7(6) . .
N2 C6 C7 110.4(6) . .
N2 C6 C5 120.9(6) . .
C7 C6 C5 128.7(6) . .
C6 C7 C8 103.9(6) . .
N3 C8 C7 110.4(6) . .
N3 C8 C9 120.9(6) . .
C7 C8 C9 128.7(6) . .
C10 C9 C13 116.5(6) . .
C10 C9 C8 122.5(6) . .
C13 C9 C8 121.0(6) . .
C9 C10 C11 120.0(6) . .
N4 C11 C10 123.1(6) . .
N4 C12 C13 124.1(6) . .
C12 C13 C9 119.9(6) . .

loop_
_geom_bond_atom_site_label_1
_geom_bond_atom_site_label_2
_geom_bond_distance
_geom_bond_site_symmetry_2
Cu1 N2 1.895(5) .
Cu1 N1 1.911(5) 4_576
Cu1 N5 2.200(7) .
Cu1 Cu2 3.1139(14) .
Cu2 N3 1.949(5) .
Cu2 N7 1.958(8) 8_855
Cu2 N4 2.065(5) 3_755
Cu2 N5 2.433(8) .
N1 C3 1.344(9) .
N1 C2 1.347(9) .
N1 Cu1 1.911(5) 4_476
N2 C6 1.360(8) .
N2 N3 1.362(7) .
N3 C8 1.350(8) .
N4 C12 1.337(9) .
N4 C11 1.338(9) .
N4 Cu2 2.065(5) 3_745
N5 N6 1.181(9) .
N6 N7 1.156(10) .
N7 Cu2 1.958(8) 8_865
C1 C2 1.373(10) .
C1 C5 1.390(9) .
C3 C4 1.377(9) .
C4 C5 1.392(9) .
C5 C6 1.471(8) .
C6 C7 1.372(9) .
C7 C8 1.399(9) .
C8 C9 1.460(8) .
C9 C10 1.386(9) .
C9 C13 1.392(9) .
C10 C11 1.387(9) .
C12 C13 1.366(9) .
